data_7706799
loop_
_publ_author_name
'Kundu, Bidyut Kumar'
'Pragti, ?'
'Biswas, Soumen'
'Mondal, Abhijit'
'Mazumdar, Shyamalava'
'Mobin, Shaikh M.'
'Mukhopadhyay, Suman'

_publ_section_title
;
 Unveiling the urease like intrinsic catalytic activities of two dinuclear
 nickel complexes towards the in situ syntheses of aminocyanopyridines.
;
_journal_issue 14
_journal_name_full 'Dalton transactions (Cambridge, England : 2003)'
_journal_page_first 4848
_journal_page_last 4858
_journal_paper_doi 10.1039/d1dt00108f
_journal_volume 50
_journal_year 2021
_chemical_formula_sum 'C32 H52 N4 Ni2 O7'
_chemical_formula_weight 722.19
_space_group_crystal_system monoclinic
_space_group_IT_number 15
_space_group_name_Hall '-C 2yc'
_space_group_name_H-M_alt 'C 1 2/c 1'
_atom_sites_solution_hydrogens geom
_audit_creation_method SHELXL-2018/3
_audit_update_record
;
2021-03-02 deposited with the CCDC.	2021-03-08 downloaded from the CCDC.
;
_cell_angle_alpha 90
_cell_angle_beta 102.542(2)
_cell_angle_gamma 90
_cell_formula_units_Z 4
_cell_length_a 20.3918(5)
_cell_length_b 16.7003(4)
_cell_length_c 10.5988(2)
_cell_measurement_reflns_used 4994
_cell_measurement_temperature 293(2)
_cell_measurement_theta_max 27.0910
_cell_measurement_theta_min 3.5010
_cell_volume 3523.28(14)
_computing_cell_refinement 'CrysAlis RED, Oxford Diffraction Ltd.,'
_computing_data_collection 'CrysAlis CCD, Oxford Diffraction Ltd.,'
_computing_data_reduction 'CrysAlis RED, Oxford Diffraction Ltd.,'
_computing_molecular_graphics Ortep3
_computing_publication_material Shelx97
_computing_structure_refinement 'SHELXL-2018/3 (Sheldrick, 2018)'
_computing_structure_solution 'SHELXS-97 (Sheldrick, 1997)'
_diffrn_ambient_temperature 293(2)
_diffrn_detector_area_resol_mean 15.9948
_diffrn_measured_fraction_theta_full 0.995
_diffrn_measured_fraction_theta_max 0.996
_diffrn_measurement_device_type 'OXFORD DIFFRACTION SUPER NOVA'
_diffrn_measurement_method \w/q-scan
_diffrn_radiation_monochromator graphite
_diffrn_radiation_source 'Micro-Focus (Mo) X-ray Source'
_diffrn_radiation_type MoK\a
_diffrn_radiation_wavelength 0.71073
_diffrn_reflns_av_R_equivalents 0.0464
_diffrn_reflns_av_unetI/netI 0.0427
_diffrn_reflns_Laue_measured_fraction_full 0.995
_diffrn_reflns_Laue_measured_fraction_max 0.996
_diffrn_reflns_limit_h_max 26
_diffrn_reflns_limit_h_min -26
_diffrn_reflns_limit_k_max 21
_diffrn_reflns_limit_k_min -21
_diffrn_reflns_limit_l_max 13
_diffrn_reflns_limit_l_min -8
_diffrn_reflns_number 15812
_diffrn_reflns_point_group_measured_fraction_full 0.995
_diffrn_reflns_point_group_measured_fraction_max 0.996
_diffrn_reflns_theta_full 25.242
_diffrn_reflns_theta_max 27.495
_diffrn_reflns_theta_min 3.503
_exptl_absorpt_coefficient_mu 1.118
_exptl_absorpt_correction_T_max 1.00000
_exptl_absorpt_correction_T_min 0.62554
_exptl_absorpt_correction_type multi-scan
_exptl_absorpt_process_details
;
CrysAlisPro, Agilent Technologies,
Version 1.171.37.35 (release 13-08-2014 CrysAlis171 .NET)
(compiled Aug 13 2014,18:06:01)
Empirical absorption correction using spherical harmonics,
 implemented in SCALE3 ABSPACK scaling algorithm.
;
_exptl_crystal_colour 'light orange'
_exptl_crystal_density_diffrn 1.361
_exptl_crystal_density_method 'not measured'
_exptl_crystal_description block
_exptl_crystal_F_000 1536
_exptl_crystal_size_max 0.220
_exptl_crystal_size_mid 0.180
_exptl_crystal_size_min 0.140
_refine_diff_density_max 0.588
_refine_diff_density_min -0.385
_refine_diff_density_rms 0.060
_refine_ls_extinction_method none
_refine_ls_goodness_of_fit_ref 1.059
_refine_ls_hydrogen_treatment constr
_refine_ls_matrix_type full
_refine_ls_number_parameters 210
_refine_ls_number_reflns 4027
_refine_ls_number_restraints 0
_refine_ls_restrained_S_all 1.059
_refine_ls_R_factor_all 0.0627
_refine_ls_R_factor_gt 0.0456
_refine_ls_shift/su_max 0.000
_refine_ls_shift/su_mean 0.000
_refine_ls_structure_factor_coef Fsqd
_refine_ls_weighting_details 'w=1/[\s^2^(Fo^2^)+(0.0629P)^2^+1.5634P] where P=(Fo^2^+2Fc^2^)/3'
_refine_ls_weighting_scheme calc
_refine_ls_wR_factor_gt 0.1188
_refine_ls_wR_factor_ref 0.1328
_reflns_Friedel_coverage 0.000
_reflns_number_gt 3050
_reflns_number_total 4027
_reflns_threshold_expression 'I > 2\s(I)'
_cod_data_source_file d1dt00108f2.cif
_cod_data_source_block shelx_CCDC1
_cod_depositor_comments 'Adding full bibliography for 7706798--7706799.cif.'
_cod_original_sg_symbol_H-M 'C 2/c'
_cod_database_code 7706799
_shelx_shelxl_version_number 2018/3
_shelx_space_group_comment
;
The symmetry employed for this shelxl refinement is uniquely defined
by the following loop, which should always be used as a source of
symmetry information in preference to the above space-group names.
They are only intended as comments.
;
_shelx_estimated_absorpt_t_min 0.791
_shelx_estimated_absorpt_t_max 0.859

loop_
_space_group_symop_operation_xyz
'x, y, z'
'-x, y, -z+1/2'
'x+1/2, y+1/2, z'
'-x+1/2, y+1/2, -z+1/2'
'-x, -y, -z'
'x, -y, z-1/2'
'-x+1/2, -y+1/2, -z'
'x+1/2, -y+1/2, z-1/2'

loop_
_atom_site_label
_atom_site_type_symbol
_atom_site_fract_x
_atom_site_fract_y
_atom_site_fract_z
_atom_site_U_iso_or_equiv
_atom_site_adp_type
_atom_site_occupancy
_atom_site_site_symmetry_order
_atom_site_calc_flag
_atom_site_refinement_flags_posn
_atom_site_refinement_flags_adp
_atom_site_refinement_flags_occupancy
_atom_site_disorder_assembly
_atom_site_disorder_group
Ni1 Ni 0.02575(2) 0.25537(2) 0.38480(3) 0.03954(14) Uani 1 1 d . . . . .
O1 O 0.06561(9) 0.20939(11) 0.24008(17) 0.0447(4) Uani 1 1 d . . . . .
O2 O -0.02499(11) 0.31004(13) 0.50730(18) 0.0550(5) Uani 1 1 d . . . . .
O3 O -0.07302(12) 0.41270(15) 0.3865(2) 0.0714(7) Uani 1 1 d . . . . .
O4 O 0.000000 0.34791(15) 0.250000 0.0438(6) Uani 1 2 d S T P . .
N1 N 0.05331(13) 0.15526(15) 0.5030(2) 0.0509(6) Uani 1 1 d . . . . .
N2 N 0.11614(13) 0.30841(16) 0.4957(2) 0.0594(7) Uani 1 1 d . . . . .
C1 C 0.10844(13) 0.14772(17) 0.2522(3) 0.0457(6) Uani 1 1 d . . . . .
C2 C 0.16043(15) 0.1460(2) 0.1814(3) 0.0568(8) Uani 1 1 d . . . . .
C3 C 0.20429(15) 0.0812(2) 0.1979(3) 0.0670(9) Uani 1 1 d . . . . .
H3 H 0.237413 0.080328 0.149905 0.080 Uiso 1 1 calc R U . . .
C4 C 0.20197(16) 0.0179(2) 0.2809(3) 0.0643(9) Uani 1 1 d . . . . .
C5 C 0.15241(15) 0.02138(19) 0.3517(3) 0.0574(7) Uani 1 1 d . . . . .
H5 H 0.149808 -0.019619 0.409751 0.069 Uiso 1 1 calc R U . . .
C6 C 0.10617(14) 0.08411(17) 0.3391(3) 0.0481(6) Uani 1 1 d . . . . .
C7 C 0.05388(16) 0.08258(17) 0.4208(3) 0.0525(7) Uani 1 1 d . . . . .
H7A H 0.009885 0.076711 0.364163 0.063 Uiso 1 1 calc R U . . .
H7B H 0.061647 0.035878 0.476461 0.063 Uiso 1 1 calc R U . . .
C8 C 0.1211(2) 0.1723(2) 0.5838(3) 0.0722(10) Uani 1 1 d . . . . .
H8A H 0.155067 0.155296 0.538242 0.087 Uiso 1 1 calc R U . . .
H8B H 0.127276 0.142013 0.663633 0.087 Uiso 1 1 calc R U . . .
C9 C 0.1295(2) 0.2597(2) 0.6145(4) 0.0770(11) Uani 1 1 d . . . . .
H9A H 0.098970 0.275302 0.668564 0.092 Uiso 1 1 calc R U . . .
H9B H 0.175034 0.269534 0.662389 0.092 Uiso 1 1 calc R U . . .
C10 C -0.06130(17) 0.3718(2) 0.4879(3) 0.0614(8) Uani 1 1 d . . . . .
C11 C -0.0937(3) 0.3975(3) 0.5970(4) 0.1011(16) Uani 1 1 d . . . . .
H11A H -0.060102 0.419634 0.665939 0.152 Uiso 1 1 calc R U . . .
H11B H -0.114107 0.351978 0.628339 0.152 Uiso 1 1 calc R U . . .
H11C H -0.127363 0.437213 0.566050 0.152 Uiso 1 1 calc R U . . .
C12 C 0.16835(19) 0.2148(3) 0.0941(4) 0.0824(12) Uani 1 1 d . . . . .
H12A H 0.211882 0.212262 0.073489 0.124 Uiso 1 1 calc R U . . .
H12B H 0.163931 0.264483 0.137103 0.124 Uiso 1 1 calc R U . . .
H12C H 0.134273 0.211609 0.015927 0.124 Uiso 1 1 calc R U . . .
C13 C 0.25184(19) -0.0506(2) 0.2963(5) 0.0934(13) Uani 1 1 d . . . . .
H13A H 0.296670 -0.029539 0.311484 0.140 Uiso 1 1 calc R U . . .
H13B H 0.243403 -0.082336 0.218879 0.140 Uiso 1 1 calc R U . . .
H13C H 0.247014 -0.083355 0.368133 0.140 Uiso 1 1 calc R U . . .
C14 C 0.0031(2) 0.1396(2) 0.5833(3) 0.0767(11) Uani 1 1 d . . . . .
H14A H 0.016738 0.093673 0.637148 0.115 Uiso 1 1 calc R U . . .
H14B H -0.040045 0.129513 0.527893 0.115 Uiso 1 1 calc R U . . .
H14C H 0.000166 0.185355 0.636522 0.115 Uiso 1 1 calc R U . . .
C15 C 0.17162(19) 0.3074(3) 0.4271(4) 0.0917(14) Uani 1 1 d . . . . .
H15A H 0.210995 0.330456 0.481094 0.138 Uiso 1 1 calc R U . . .
H15B H 0.159134 0.337868 0.348724 0.138 Uiso 1 1 calc R U . . .
H15C H 0.180907 0.253127 0.406571 0.138 Uiso 1 1 calc R U . . .
C16 C 0.1078(2) 0.3926(2) 0.5338(5) 0.0967(14) Uani 1 1 d . . . . .
H16A H 0.070977 0.396074 0.576588 0.145 Uiso 1 1 calc R U . . .
H16B H 0.098897 0.425866 0.458159 0.145 Uiso 1 1 calc R U . . .
H16C H 0.148258 0.410374 0.591423 0.145 Uiso 1 1 calc R U . . .

loop_
_atom_site_aniso_label
_atom_site_aniso_U_11
_atom_site_aniso_U_22
_atom_site_aniso_U_33
_atom_site_aniso_U_23
_atom_site_aniso_U_13
_atom_site_aniso_U_12
Ni1 0.0413(2) 0.0356(2) 0.0419(2) 0.00127(13) 0.00942(15) 0.00223(14)
O1 0.0431(11) 0.0432(11) 0.0502(10) 0.0059(8) 0.0150(8) 0.0084(9)
O2 0.0671(14) 0.0473(12) 0.0529(11) -0.0017(9) 0.0181(10) 0.0124(10)
O3 0.0869(18) 0.0638(16) 0.0670(13) 0.0055(12) 0.0243(12) 0.0312(13)
O4 0.0481(16) 0.0343(14) 0.0460(13) 0.000 0.0035(11) 0.000
N1 0.0630(16) 0.0455(14) 0.0446(12) 0.0036(10) 0.0124(10) 0.0058(12)
N2 0.0556(17) 0.0505(16) 0.0648(15) 0.0027(12) -0.0029(12) -0.0066(12)
C1 0.0374(15) 0.0458(16) 0.0547(15) -0.0040(12) 0.0119(11) 0.0042(12)
C2 0.0451(17) 0.066(2) 0.0630(17) -0.0066(15) 0.0195(13) 0.0025(15)
C3 0.0383(18) 0.083(3) 0.080(2) -0.0242(19) 0.0145(15) 0.0077(16)
C4 0.0438(18) 0.056(2) 0.086(2) -0.0235(17) -0.0011(15) 0.0115(15)
C5 0.0534(19) 0.0424(17) 0.0708(19) -0.0056(14) 0.0013(14) 0.0101(14)
C6 0.0443(16) 0.0431(16) 0.0553(15) -0.0021(12) 0.0069(12) 0.0062(12)
C7 0.063(2) 0.0364(16) 0.0594(16) 0.0092(12) 0.0167(14) 0.0035(13)
C8 0.088(3) 0.064(2) 0.0508(17) 0.0049(15) -0.0142(16) 0.0140(19)
C9 0.078(3) 0.077(3) 0.062(2) -0.0012(17) -0.0137(18) 0.004(2)
C10 0.073(2) 0.054(2) 0.0600(18) -0.0064(15) 0.0219(15) 0.0122(17)
C11 0.152(4) 0.088(3) 0.077(2) 0.001(2) 0.054(3) 0.050(3)
C12 0.063(2) 0.099(3) 0.098(3) 0.014(2) 0.045(2) 0.005(2)
C13 0.058(2) 0.072(3) 0.140(3) -0.033(3) 0.001(2) 0.026(2)
C14 0.120(3) 0.055(2) 0.071(2) 0.0163(17) 0.055(2) 0.011(2)
C15 0.051(2) 0.123(4) 0.096(3) -0.012(3) 0.0051(19) -0.031(2)
C16 0.090(3) 0.060(3) 0.124(3) -0.028(2) -0.013(2) -0.015(2)

loop_
_atom_type_symbol
_atom_type_description
_atom_type_scat_dispersion_real
_atom_type_scat_dispersion_imag
_atom_type_scat_source
C C 0.0033 0.0016 'International Tables Vol C Tables 4.2.6.8 and 6.1.1.4'
H H 0.0000 0.0000 'International Tables Vol C Tables 4.2.6.8 and 6.1.1.4'
N N 0.0061 0.0033 'International Tables Vol C Tables 4.2.6.8 and 6.1.1.4'
Ni Ni 0.3393 1.1124 'International Tables Vol C Tables 4.2.6.8 and 6.1.1.4'
O O 0.0106 0.0060 'International Tables Vol C Tables 4.2.6.8 and 6.1.1.4'

loop_
_geom_angle_atom_site_label_1
_geom_angle_atom_site_label_2
_geom_angle_atom_site_label_3
_geom_angle
_geom_angle_site_symmetry_1
_geom_angle_site_symmetry_3
_geom_angle_publ_flag
O1 Ni1 O2 170.98(8) . . ?
O1 Ni1 N1 92.88(8) . . ?
O2 Ni1 N1 94.82(8) . . ?
O1 Ni1 O4 81.15(6) . . ?
O2 Ni1 O4 90.99(7) . . ?
N1 Ni1 O4 173.79(7) . . ?
O1 Ni1 N2 97.59(9) . . ?
O2 Ni1 N2 87.76(10) . . ?
N1 Ni1 N2 85.12(10) . . ?
O4 Ni1 N2 97.31(8) . . ?
O1 Ni1 O1 80.67(8) . 2 ?
O2 Ni1 O1 93.40(8) . 2 ?
N1 Ni1 O1 99.51(9) . 2 ?
O4 Ni1 O1 77.92(6) . 2 ?
N2 Ni1 O1 175.11(8) . 2 ?
O1 Ni1 Ni1 50.12(5) . 2 ?
O2 Ni1 Ni1 121.00(6) . 2 ?
N1 Ni1 Ni1 126.78(6) . 2 ?
O4 Ni1 Ni1 47.60(5) . 2 ?
N2 Ni1 Ni1 129.79(7) . 2 ?
O1 Ni1 Ni1 45.85(5) 2 2 ?
C1 O1 Ni1 125.23(16) . . ?
C1 O1 Ni1 141.64(17) . 2 ?
Ni1 O1 Ni1 84.03(6) . 2 ?
C10 O2 Ni1 128.54(19) . . ?
Ni1 O4 Ni1 84.80(9) . 2 ?
C8 N1 C14 111.9(3) . . ?
C8 N1 C7 111.6(2) . . ?
C14 N1 C7 106.4(2) . . ?
C8 N1 Ni1 106.70(19) . . ?
C14 N1 Ni1 110.7(2) . . ?
C7 N1 Ni1 109.59(16) . . ?
C15 N2 C9 113.3(3) . . ?
C15 N2 C16 106.9(3) . . ?
C9 N2 C16 107.6(3) . . ?
C15 N2 Ni1 112.6(2) . . ?
C9 N2 Ni1 102.6(2) . . ?
C16 N2 Ni1 113.9(2) . . ?
O1 C1 C6 121.9(2) . . ?
O1 C1 C2 120.6(3) . . ?
C6 C1 C2 117.5(3) . . ?
C3 C2 C1 118.7(3) . . ?
C3 C2 C12 121.3(3) . . ?
C1 C2 C12 120.0(3) . . ?
C4 C3 C2 124.4(3) . . ?
C4 C3 H3 117.8 . . ?
C2 C3 H3 117.8 . . ?
C3 C4 C5 116.3(3) . . ?
C3 C4 C13 122.0(3) . . ?
C5 C4 C13 121.7(4) . . ?
C4 C5 C6 122.5(3) . . ?
C4 C5 H5 118.8 . . ?
C6 C5 H5 118.8 . . ?
C5 C6 C1 120.6(3) . . ?
C5 C6 C7 118.5(3) . . ?
C1 C6 C7 120.8(2) . . ?
N1 C7 C6 114.5(2) . . ?
N1 C7 H7A 108.6 . . ?
C6 C7 H7A 108.6 . . ?
N1 C7 H7B 108.6 . . ?
C6 C7 H7B 108.6 . . ?
H7A C7 H7B 107.6 . . ?
N1 C8 C9 111.2(3) . . ?
N1 C8 H8A 109.4 . . ?
C9 C8 H8A 109.4 . . ?
N1 C8 H8B 109.4 . . ?
C9 C8 H8B 109.4 . . ?
H8A C8 H8B 108.0 . . ?
N2 C9 C8 111.2(3) . . ?
N2 C9 H9A 109.4 . . ?
C8 C9 H9A 109.4 . . ?
N2 C9 H9B 109.4 . . ?
C8 C9 H9B 109.4 . . ?
H9A C9 H9B 108.0 . . ?
O3 C10 O2 125.6(3) . . ?
O3 C10 C11 117.9(3) . . ?
O2 C10 C11 116.5(3) . . ?
C10 C11 H11A 109.5 . . ?
C10 C11 H11B 109.5 . . ?
H11A C11 H11B 109.5 . . ?
C10 C11 H11C 109.5 . . ?
H11A C11 H11C 109.5 . . ?
H11B C11 H11C 109.5 . . ?
C2 C12 H12A 109.5 . . ?
C2 C12 H12B 109.5 . . ?
H12A C12 H12B 109.5 . . ?
C2 C12 H12C 109.5 . . ?
H12A C12 H12C 109.5 . . ?
H12B C12 H12C 109.5 . . ?
C4 C13 H13A 109.5 . . ?
C4 C13 H13B 109.5 . . ?
H13A C13 H13B 109.5 . . ?
C4 C13 H13C 109.5 . . ?
H13A C13 H13C 109.5 . . ?
H13B C13 H13C 109.5 . . ?
N1 C14 H14A 109.5 . . ?
N1 C14 H14B 109.5 . . ?
H14A C14 H14B 109.5 . . ?
N1 C14 H14C 109.5 . . ?
H14A C14 H14C 109.5 . . ?
H14B C14 H14C 109.5 . . ?
N2 C15 H15A 109.5 . . ?
N2 C15 H15B 109.5 . . ?
H15A C15 H15B 109.5 . . ?
N2 C15 H15C 109.5 . . ?
H15A C15 H15C 109.5 . . ?
H15B C15 H15C 109.5 . . ?
N2 C16 H16A 109.5 . . ?
N2 C16 H16B 109.5 . . ?
H16A C16 H16B 109.5 . . ?
N2 C16 H16C 109.5 . . ?
H16A C16 H16C 109.5 . . ?
H16B C16 H16C 109.5 . . ?

loop_
_geom_bond_atom_site_label_1
_geom_bond_atom_site_label_2
_geom_bond_distance
_geom_bond_site_symmetry_2
_geom_bond_publ_flag
Ni1 O1 2.0359(17) . ?
Ni1 O2 2.0428(18) . ?
Ni1 N1 2.091(2) . ?
Ni1 O4 2.0927(19) . ?
Ni1 N2 2.150(3) . ?
Ni1 O1 2.1775(19) 2 ?
Ni1 Ni1 2.8222(6) 2 ?
O1 C1 1.338(3) . ?
O2 C10 1.260(4) . ?
O3 C10 1.253(4) . ?
N1 C8 1.486(4) . ?
N1 C14 1.491(4) . ?
N1 C7 1.495(4) . ?
N2 C15 1.472(5) . ?
N2 C9 1.474(4) . ?
N2 C16 1.483(5) . ?
C1 C6 1.413(4) . ?
C1 C2 1.426(4) . ?
C2 C3 1.391(5) . ?
C2 C12 1.506(5) . ?
C3 C4 1.382(5) . ?
C3 H3 0.9300 . ?
C4 C5 1.384(5) . ?
C4 C13 1.516(4) . ?
C5 C6 1.396(4) . ?
C5 H5 0.9300 . ?
C6 C7 1.513(4) . ?
C7 H7A 0.9700 . ?
C7 H7B 0.9700 . ?
C8 C9 1.496(5) . ?
C8 H8A 0.9700 . ?
C8 H8B 0.9700 . ?
C9 H9A 0.9700 . ?
C9 H9B 0.9700 . ?
C10 C11 1.513(4) . ?
C11 H11A 0.9600 . ?
C11 H11B 0.9600 . ?
C11 H11C 0.9600 . ?
C12 H12A 0.9600 . ?
C12 H12B 0.9600 . ?
C12 H12C 0.9600 . ?
C13 H13A 0.9600 . ?
C13 H13B 0.9600 . ?
C13 H13C 0.9600 . ?
C14 H14A 0.9600 . ?
C14 H14B 0.9600 . ?
C14 H14C 0.9600 . ?
C15 H15A 0.9600 . ?
C15 H15B 0.9600 . ?
C15 H15C 0.9600 . ?
C16 H16A 0.9600 . ?
C16 H16B 0.9600 . ?
C16 H16C 0.9600 . ?

loop_
_geom_torsion_atom_site_label_1
_geom_torsion_atom_site_label_2
_geom_torsion_atom_site_label_3
_geom_torsion_atom_site_label_4
_geom_torsion
_geom_torsion_site_symmetry_1
_geom_torsion_site_symmetry_2
_geom_torsion_site_symmetry_3
_geom_torsion_site_symmetry_4
_geom_torsion_publ_flag
Ni1 O1 C1 C6 32.2(4) . . . . ?
Ni1 O1 C1 C6 -101.2(3) 2 . . . ?
Ni1 O1 C1 C2 -144.8(2) . . . . ?
Ni1 O1 C1 C2 81.8(4) 2 . . . ?
O1 C1 C2 C3 179.3(3) . . . . ?
C6 C1 C2 C3 2.2(4) . . . . ?
O1 C1 C2 C12 1.2(5) . . . . ?
C6 C1 C2 C12 -175.9(3) . . . . ?
C1 C2 C3 C4 -1.2(5) . . . . ?
C12 C2 C3 C4 176.8(3) . . . . ?
C2 C3 C4 C5 -0.5(5) . . . . ?
C2 C3 C4 C13 -179.1(3) . . . . ?
C3 C4 C5 C6 1.2(5) . . . . ?
C13 C4 C5 C6 179.8(3) . . . . ?
C4 C5 C6 C1 -0.2(5) . . . . ?
C4 C5 C6 C7 -179.9(3) . . . . ?
O1 C1 C6 C5 -178.6(3) . . . . ?
C2 C1 C6 C5 -1.5(4) . . . . ?
O1 C1 C6 C7 1.1(4) . . . . ?
C2 C1 C6 C7 178.2(3) . . . . ?
C8 N1 C7 C6 -53.1(3) . . . . ?
C14 N1 C7 C6 -175.4(3) . . . . ?
Ni1 N1 C7 C6 64.8(3) . . . . ?
C5 C6 C7 N1 123.9(3) . . . . ?
C1 C6 C7 N1 -55.9(4) . . . . ?
C14 N1 C8 C9 -88.3(4) . . . . ?
C7 N1 C8 C9 152.6(3) . . . . ?
Ni1 N1 C8 C9 32.9(3) . . . . ?
C15 N2 C9 C8 -76.7(4) . . . . ?
C16 N2 C9 C8 165.3(3) . . . . ?
Ni1 N2 C9 C8 44.9(4) . . . . ?
N1 C8 C9 N2 -55.4(5) . . . . ?
Ni1 O2 C10 O3 -0.5(5) . . . . ?
Ni1 O2 C10 C11 179.0(3) . . . . ?
